data_7133888
loop_
_publ_author_name
'Myatt, Emily'
'Lata, Simrun'
'Pitcairn, Jem'
'Daisenberger, Dominik'
'Kronawitter, Silva M.'
'Hallweger, Sebastian A.'
'Kieslich, Gregor'
'Argent, Stephen P.'
'Tidey, Jeremiah P.'
'Cliffe, Matthew J.'

_publ_section_title
;
 Ligand solid-solution tuning of magnetic and mechanical properties of the
 van der Waals metal-organic magnet
 NiCl<sub>2</sub>(btd)<sub>1-<i>x</i></sub>(bod)<sub><i>x</i></sub>.
;
_journal_issue 97
_journal_name_full 'Chemical communications (Cambridge, England)'
_journal_page_first 14427
_journal_page_last 14430
_journal_paper_doi 10.1039/d4cc04214j
_journal_volume 60
_journal_year 2024
_chemical_formula_moiety 'C6 H4 Cl2 N2 Ni S'
_chemical_formula_sum 'C6 H4 Cl2 N2 Ni S'
_chemical_formula_weight 265.777
_space_group_crystal_system orthorhombic
_space_group_IT_number 51
_space_group_name_Hall '-P 2a 2a'
_space_group_name_H-M_alt 'P m m a'
_symmetry_Int_Tables_number 51
_atom_sites_solution_primary dual
_atom_sites_solution_secondary difmap
_audit_creation_date 2024-07-26
_audit_creation_method
;
Olex2 1.5-ac6-020
(compiled 2024.02.14 svn.r2f8d729c for Rigaku Oxford Diffraction, GUI svn.r6966)
;
_audit_update_record
;
2024-07-26 deposited with the CCDC.	2024-10-20 downloaded from the CCDC.
;
_cell_angle_alpha 90
_cell_angle_beta 90
_cell_angle_gamma 90
_cell_formula_units_Z 2
_cell_length_a 12.67(7)
_cell_length_b 3.55(11)
_cell_length_c 8.87(9)
_cell_measurement_reflns_used 1250
_cell_measurement_temperature 293(5)
_cell_measurement_theta_max 1.1190
_cell_measurement_theta_min 0.0800
_cell_volume 399(13)
_computing_cell_refinement 'CrysAlisPro 1.171.43.121a (Rigaku OD, 2024)'
_computing_data_collection 'CrysAlisPro system (CCD 43.106a 64-bit (release 01-02-2024))'
_computing_data_reduction 'CrysAlisPro 1.171.43.121a (Rigaku OD, 2024)'
_computing_molecular_graphics 'Olex2 1.5-ac6-020 (Dolomanov et al., 2009)'
_computing_publication_material 'Olex2 1.5-ac6-020 (Dolomanov et al., 2009)'
_computing_structure_refinement 'olex2.refine 1.5-ac6-020 (Bourhis et al., 2015)'
_computing_structure_solution 'SHELXT  (Sheldrick, 2015)'
_diffrn_ambient_temperature 293(5)
_diffrn_detector 'Hybrid Pixel Array Detector'
_diffrn_detector_area_resol_mean 10.0000
_diffrn_detector_type HyPix-ED
_diffrn_measured_fraction_theta_full 1.0000
_diffrn_measured_fraction_theta_max 1.0000
_diffrn_measurement_details
;
List of Runs (angles in degrees, time in seconds):

  # Type    Start    End  Width  t~exp~   \w     \q     \k     \f   Frames
#--------------------------------------------------------------------------
  1  \w    -70.00  65.00   0.25    1.00    --    0.00   0.00   0.00  540
;
_diffrn_measurement_device 'electron diffractometer'
_diffrn_measurement_device_type 'XtaLAB Synergy-ED, HyPix-ED, electron source at 200keV'
_diffrn_measurement_method 'continuous rotation electron diffraction'
_diffrn_orient_matrix_type 'CrysAlisPro convention (1999,Acta A55,543-557)'
_diffrn_orient_matrix_UB_11 -0.0007780946
_diffrn_orient_matrix_UB_12 -0.0047333764
_diffrn_orient_matrix_UB_13 -0.0017719861
_diffrn_orient_matrix_UB_21 0.0016925294
_diffrn_orient_matrix_UB_22 -0.0001337861
_diffrn_orient_matrix_UB_23 -0.0014754796
_diffrn_orient_matrix_UB_31 0.0006762693
_diffrn_orient_matrix_UB_32 -0.0052486296
_diffrn_orient_matrix_UB_33 0.0016427274
_diffrn_radiation_monochromator none
_diffrn_radiation_probe electron
_diffrn_radiation_type electron
_diffrn_radiation_wavelength 0.02510
_diffrn_reflns_av_R_equivalents 0.1099
_diffrn_reflns_av_unetI/netI 0.0864
_diffrn_reflns_Laue_measured_fraction_full 1.0000
_diffrn_reflns_Laue_measured_fraction_max 1.0000
_diffrn_reflns_limit_h_max 19
_diffrn_reflns_limit_h_min -19
_diffrn_reflns_limit_k_max 5
_diffrn_reflns_limit_k_min -5
_diffrn_reflns_limit_l_max 13
_diffrn_reflns_limit_l_min -13
_diffrn_reflns_number 3886
_diffrn_reflns_point_group_measured_fraction_full 1.0000
_diffrn_reflns_point_group_measured_fraction_max 1.0000
_diffrn_reflns_theta_full 0.8629
_diffrn_reflns_theta_max 1.13
_diffrn_reflns_theta_min 0.08
_diffrn_source 'electron diffractometer'
_diffrn_source_type 'JEOL JSM-2300ED, LaB6'
_exptl_absorpt_coefficient_mu 0.000
_exptl_absorpt_correction_T_max 1.00000
_exptl_absorpt_correction_T_min 0.64349
_exptl_absorpt_correction_type multi-scan
_exptl_absorpt_process_details
;
CrysAlisPro 1.171.43.121a (Rigaku Oxford Diffraction, 2024)
Empirical absorption correction using spherical harmonics,
implemented in SCALE3 ABSPACK scaling algorithm.
;
_exptl_crystal_density_diffrn 2.214
_exptl_crystal_description 'irregular, submicron grain'
_exptl_crystal_F_000 86.036
_refine_diff_density_max 5.7582
_refine_diff_density_min -2.1453
_refine_diff_density_rms 0.5173
_refine_ls_d_res_high 0.6389
_refine_ls_d_res_low 8.8703
_refine_ls_goodness_of_fit_ref 1.5416
_refine_ls_hydrogen_treatment mixed
_refine_ls_matrix_type full
_refine_ls_number_constraints 2
_refine_ls_number_parameters 48
_refine_ls_number_reflns 890
_refine_ls_number_restraints 66
_refine_ls_restrained_S_all 1.5080
_refine_ls_R_factor_all 0.1478
_refine_ls_R_factor_gt 0.1214
_refine_ls_shift/su_max -0.0006
_refine_ls_shift/su_mean 0.0001
_refine_ls_structure_factor_coef Fsqd
_refine_ls_weighting_details 'w=1/[\s^2^(Fo^2^)+(0.0600P)^2^] where P=(Fo^2^+2Fc^2^)/3'
_refine_ls_weighting_scheme calc
_refine_ls_wR_factor_gt 0.2743
_refine_ls_wR_factor_ref 0.2826
_reflns_Friedel_coverage 0.0
_reflns_limit_h_max 19
_reflns_limit_h_min -19
_reflns_limit_k_max 5
_reflns_limit_k_min -5
_reflns_limit_l_max 13
_reflns_limit_l_min -13
_reflns_number_gt 967
_reflns_number_total 1510
_reflns_threshold_expression I>=2u(I)
_cod_data_source_file d4cc04214j2.cif
_cod_data_source_block exp_663_S0E0_L064
_cod_depositor_comments 'Adding full bibliography for 7133888--7133890.cif.'
_cod_database_code 7133888
_chemical_oxdiff_formula 'Ni Cl2 C6 H4 N2 O'
_chemical_oxdiff_usercomment '2024NCS0083, S009256, EMMJCA, Matt Cliffe sample - light grind on holey carbon at RT'
_diffrn_oxdiff_scatteringfactors_ed 'UCLA (2022) https://srv.mbi.ucla.edu/faes/data'
_diffrn_oxdiff_digest_creation
;
CAP 1.171.43.121a, AC 1.5-ac6-020
;
_diffrn_oxdiff_digest_dyn_ed
;
614d788dc182f712c6b9aad9fab84f97e7ea73
;
_olex2_refinement_description
;
1. Uiso/Uaniso restraints and constraints
C4 \\sim H4: within 2A with sigma of 0.04 and sigma for terminal atoms of 0.08
within 2A
C5 \\sim H5: within 2A with sigma of 0.04 and sigma for terminal atoms of 0.08
within 2A
2. Rigid body (RIGU) restrains
 All non-hydrogen atoms
 with sigma for 1-2 distances of 0.006 and sigma for 1-3 distances of 0.006
 Ni1, Cl1
 with sigma for 1-2 distances of 0.001 and sigma for 1-3 distances of 0.001
3.a Aromatic/amide H refined with riding coordinates:
 C5(H5), C4(H4)
;
_olex2_submission_special_instructions 'No special instructions were received'
_oxdiff_exptl_absorpt_empirical_details
;
Empirical correction (ABSPACK) includes:
- Absorption correction using spherical harmonics
- Frame scaling
;
_oxdiff_exptl_absorpt_empirical_full_max 1.342
_oxdiff_exptl_absorpt_empirical_full_min 0.816

loop_
_space_group_symop_id
_space_group_symop_operation_xyz
1 x,y,z
2 x+1/2,-y,-z
3 -x,y,-z
4 -x+1/2,-y,z
5 -x,-y,-z
6 -x-1/2,y,z
7 x,-y,z
8 x-1/2,y,-z

loop_
_atom_site_label
_atom_site_type_symbol
_atom_site_fract_x
_atom_site_fract_y
_atom_site_fract_z
_atom_site_U_iso_or_equiv
_atom_site_adp_type
_atom_site_occupancy
_atom_site_site_symmetry_order
_atom_site_refinement_flags_posn
_atom_site_refinement_flags_adp
_atom_site_refinement_flags_occupancy
_atom_site_disorder_group
Ni1 Ni 0.5 1.0 0.5 0.0182(6) Uani 1.000000 4 S TU P .
Cl1 Cl 0.5528(2) 0.5 0.3301(3) 0.0220(7) Uani 1.000000 2 S TU P .
C3 C 0.3051(4) 1.0 0.2640(6) 0.0240(17) Uani 1.000000 2 S TU P .
N2 N 0.3450(4) 1.0 0.4072(6) 0.0245(14) Uani 1.000000 2 S TU P .
C5 C 0.3048(5) 1.0 -0.0064(7) 0.037(2) Uani 1.000000 2 S TU P .
H5 H 0.3461(5) 0.9999999999999999 -0.1133(7) 0.088(16) Uani 1.000000 2 RS TU P .
C4 C 0.3632(5) 1.0 0.1265(6) 0.0313(17) Uani 1.000000 2 S TU P .
H4 H 0.4487(5) 0.9999999999999998 0.1255(6) 0.074(14) Uani 1.000000 2 RS TU P .
S1 S 0.25 1.0 0.5207(5) 0.0359(13) Uani 1.000000 4 S TU P 4

loop_
_atom_site_aniso_label
_atom_site_aniso_U_11
_atom_site_aniso_U_22
_atom_site_aniso_U_33
_atom_site_aniso_U_12
_atom_site_aniso_U_13
_atom_site_aniso_U_23
Ni1 0.0135(10) 0.0209(14) 0.0201(12) -0.000000 0.0002(9) 0.000000
Cl1 0.0184(12) 0.0264(16) 0.0211(14) -0.000000 0.0041(10) 0.000000
C3 0.018(3) 0.030(5) 0.024(3) -0.000000 0.0010(19) 0.000000
N2 0.010(2) 0.035(4) 0.028(3) -0.000000 0.0012(17) 0.000000
C5 0.023(3) 0.067(7) 0.021(3) -0.000000 0.006(2) 0.000000
H5 0.068(19) 0.17(5) 0.026(8) -0.000000 0.019(5) 0.000000
C4 0.029(3) 0.047(5) 0.018(3) -0.000000 0.007(2) 0.000000
H4 0.027(6) 0.17(4) 0.030(14) -0.000000 0.005(3) 0.000000
S1 0.0136(19) 0.057(4) 0.037(3) -0.000000 -0.000000 0.000000

loop_
_atom_type_symbol
_atom_type_scat_dispersion_real
_atom_type_scat_dispersion_imag
_atom_type_scat_Cromer_Mann_a1
_atom_type_scat_Cromer_Mann_a2
_atom_type_scat_Cromer_Mann_a3
_atom_type_scat_Cromer_Mann_a4
_atom_type_scat_Cromer_Mann_b1
_atom_type_scat_Cromer_Mann_b2
_atom_type_scat_Cromer_Mann_b3
_atom_type_scat_Cromer_Mann_b4
_atom_type_scat_Cromer_Mann_c
_atom_type_scat_source
_atom_type_scat_dispersion_source
C 0.00000 0.00000 0.60000 0.13600 0.54700 1.22500 40.93800 0.37400 3.27800 13.01300 0.00000 'Custom 4-Gaussian' custom
Cl 0.00000 0.00000 1.23200 0.34100 0.89300 2.39100 33.61200 0.33900 2.62500 11.09500 0.00000 'Custom 4-Gaussian' custom
H 0.00000 0.00000 0.12900 0.03600 0.12700 0.23600 37.73700 0.55300 3.77200 13.51800 0.00000 'Custom 4-Gaussian' custom
N 0.00000 0.00000 0.48200 0.13500 0.51900 1.07500 31.52600 0.32400 2.60700 10.01700 0.00000 'Custom 4-Gaussian' custom
Ni 0.00000 0.00000 1.89000 0.58200 1.87000 2.22100 65.30500 0.37300 3.00900 16.91700 0.00000 'Custom 4-Gaussian' custom
S 0.00000 0.00000 1.39000 0.34800 0.91500 2.50600 40.16900 0.36500 2.89000 13.04300 0.00000 'Custom 4-Gaussian' custom

loop_
_geom_angle_atom_site_label_1
_geom_angle_atom_site_label_2
_geom_angle_atom_site_label_3
_geom_angle
_geom_angle_site_symmetry_1
_geom_angle_site_symmetry_3
_geom_angle_publ_flag
Cl1 Ni1 Cl1 94.17(10) 1_565 . ?
Cl1 Ni1 Cl1 180.0 3_656 1_565 ?
Cl1 Ni1 Cl1 85.83(10) 3_656 . ?
Cl1 Ni1 Cl1 180.0 3_666 . ?
Cl1 Ni1 Cl1 85.83(10) 3_666 1_565 ?
Cl1 Ni1 Cl1 94.17(10) 3_656 3_666 ?
N2 Ni1 Cl1 89.18(12) . 3_656 ?
N2 Ni1 Cl1 90.82(12) . . ?
N2 Ni1 Cl1 90.82(12) 3_656 3_656 ?
N2 Ni1 Cl1 89.18(12) 3_656 1_565 ?
N2 Ni1 Cl1 90.82(12) . 1_565 ?
N2 Ni1 Cl1 90.82(12) 3_656 3_666 ?
N2 Ni1 Cl1 89.18(12) 3_656 . ?
N2 Ni1 Cl1 89.18(12) . 3_666 ?
N2 Ni1 N2 180.0 . 3_656 ?
Ni1 Cl1 Ni1 94.17(10) 1_545 . ?
C4 C3 N2 127.1(5) . . ?
C3 N2 Ni1 134.5(4) . 3_656 ?
S1 N2 Ni1 117.4(3) 4_575 3_656 ?
S1 N2 C3 108.2(4) 4_575 . ?
C4 C5 H5 118.9(3) . . ?
C5 C4 C3 116.7(6) . . ?
H4 C4 C3 121.6(3) . . ?
H4 C4 C5 121.6(3) . . ?
N2 S1 N2 100.2(5) . 4_575 ?

loop_
_geom_bond_atom_site_label_1
_geom_bond_atom_site_label_2
_geom_bond_distance
_geom_bond_site_symmetry_2
_geom_bond_publ_flag
Ni1 Cl1 2.42(4) . ?
Ni1 Cl1 2.42(4) 3_656 ?
Ni1 Cl1 2.42(4) 3_666 ?
Ni1 Cl1 2.42(4) 1_565 ?
Ni1 N2 2.129(12) . ?
Ni1 N2 2.129(12) 3_656 ?
C3 C3 1.397(13) 4_575 ?
C3 N2 1.367(14) . ?
C3 C4 1.425(13) . ?
N2 S1 1.570(10) 4_575 ?
C5 C5 1.388(14) 4_575 ?
C5 H5 1.0830 . ?
C5 C4 1.393(13) . ?
C4 H4 1.0830 . ?

loop_
_geom_torsion_atom_site_label_1
_geom_torsion_atom_site_label_2
_geom_torsion_atom_site_label_3
_geom_torsion_atom_site_label_4
_geom_torsion
_geom_torsion_site_symmetry_1
_geom_torsion_site_symmetry_2
_geom_torsion_site_symmetry_3
_geom_torsion_site_symmetry_4
_geom_torsion_publ_flag
Ni1 N2 C3 C3 -180.0 3_656 . . 4_575 ?
Ni1 N2 C3 C3 -180.0 . . . 4_575 ?
Ni1 N2 C3 C4 0.0 3_656 . . . ?
Ni1 N2 C3 C4 0.0 . . . . ?
Ni1 N2 S1 N2 180.0 . . 4_575 4_575 ?
Ni1 N2 S1 N2 -180.0 2_476 4_575 . . ?
C3 C3 N2 S1 0.0 . 4_575 4_575 . ?
C3 C3 C4 C5 0.0 4_575 . . . ?
C3 N2 S1 N2 0.0 . . 4_575 4_575 ?
C3 C4 C5 C5 -0.0 . . . 4_575 ?

loop_
_restr_U_similar_atom_site_label_1
_restr_U_similar_atom_site_label_2
_restr_U_similar_weight_param
C5 H5 0.0800
C4 H4 0.0800

loop_
_restr_rigu_atom_site_label_1
_restr_rigu_atom_site_label_2
_restr_rigu_target_weight_param
_restr_rigu_u13_diff
_restr_rigu_u23_diff
_restr_rigu_u33_diff
Ni1 Cl1 0.006000 -0.000553 -0.003410 -0.002394
Ni1 Cl1 0.001000 -0.000553 -0.003410 -0.002394
Ni1 C3 0.006000 0.000224 -0.000347 -0.005169
Ni1 N2 0.006000 -0.001817 0.004702 0.001367
Ni1 S1 0.006000 -0.000070 -0.001200 -0.000155
Cl1 N2 0.006000 0.002056 -0.008616 0.001762
C3 N2 0.006000 0.002994 0.003223 -0.002848
C3 C5 0.006000 0.003444 -0.003444 0.002883
C3 C4 0.006000 -0.002867 0.003350 0.006781
C3 H4 0.006000 -0.001018 0.001818 -0.004332
C3 S1 0.006000 -0.002850 -0.002981 -0.011965
N2 C4 0.006000 0.002162 -0.002171 0.011090
N2 S1 0.006000 -0.001298 -0.002024 -0.007015
C5 H5 0.006000 -0.006319 0.007221 -0.002674
C5 C4 0.006000 -0.002842 -0.003356 -0.000703
C5 H4 0.006000 0.001075 0.001991 -0.003784
H5 C4 0.006000 0.010715 0.010771 0.010521
C4 H4 0.006000 0.000024 -0.002712 0.002470
